data_7039333
loop_
_publ_author_name
'Zhang, Weiquan'
'Wang, Dianpeng'
'Zhu, Lin'
'Zhai, Fupeng'
'Weng, Linhong'
'Sun, Jinyu'
'Ling, Yun'
'Chen, Zhenxia'
'Zhou, Yaming'

_publ_section_title
;
 HCl chemisorption-induced drastic magneto-structural transformation in a
 layered cobalt-phosphonotriazolate coordination polymer.
;
_journal_issue 26
_journal_name_full 'Dalton transactions (Cambridge, England : 2003)'
_journal_page_first 10510
_journal_page_last 10513
_journal_paper_doi 10.1039/c6dt01363e
_journal_volume 45
_journal_year 2016
_chemical_formula_moiety 'C8 H8 Co N3 O4 P'
_chemical_formula_sum 'C8 H8 Co N3 O4 P'
_chemical_formula_weight 300.07
_chemical_name_systematic
;
?
;
_space_group_IT_number 14
_symmetry_cell_setting monoclinic
_symmetry_space_group_name_Hall '-P 2ybc'
_symmetry_space_group_name_H-M 'P 1 21/c 1'
_atom_sites_solution_hydrogens geom
_atom_sites_solution_primary direct
_atom_sites_solution_secondary difmap
_audit_creation_method SHELXL-97
_audit_update_record
;
2012-10-17 deposited with the CCDC.
2016-05-27 downloaded from the CCDC.
;
_cell_angle_alpha 90.00
_cell_angle_beta 107.925(9)
_cell_angle_gamma 90.00
_cell_formula_units_Z 4
_cell_length_a 10.960(9)
_cell_length_b 7.193(6)
_cell_length_c 12.908(11)
_cell_measurement_reflns_used 950
_cell_measurement_temperature 293(2)
_cell_measurement_theta_max 27.346
_cell_measurement_theta_min 3.549
_cell_volume 968.2(14)
_computing_cell_refinement 'Bruker SMART'
_computing_data_collection 'Bruker SMART'
_computing_data_reduction 'Bruker SHELXTL'
_computing_molecular_graphics 'Bruker SHELXTL'
_computing_publication_material 'Bruker SHELXTL'
_computing_structure_refinement 'SHELXL-97 (Sheldrick, 2008)'
_computing_structure_solution 'SHELXS-97 (Sheldrick, 2008)'
_diffrn_ambient_temperature 293(2)
_diffrn_measured_fraction_theta_full 0.997
_diffrn_measured_fraction_theta_max 0.997
_diffrn_measurement_device_type 'CCD area detector'
_diffrn_measurement_method 'phi and omega scans'
_diffrn_radiation_monochromator graphite
_diffrn_radiation_source 'fine-focus sealed tube'
_diffrn_radiation_type MoK\a
_diffrn_radiation_wavelength 0.71073
_diffrn_reflns_av_R_equivalents 0.1428
_diffrn_reflns_av_sigmaI/netI 0.0885
_diffrn_reflns_limit_h_max 13
_diffrn_reflns_limit_h_min -13
_diffrn_reflns_limit_k_max 8
_diffrn_reflns_limit_k_min -8
_diffrn_reflns_limit_l_max 15
_diffrn_reflns_limit_l_min -11
_diffrn_reflns_number 4545
_diffrn_reflns_theta_full 25.19
_diffrn_reflns_theta_max 25.19
_diffrn_reflns_theta_min 1.95
_exptl_absorpt_coefficient_mu 1.944
_exptl_absorpt_correction_T_max 0.8002
_exptl_absorpt_correction_T_min 0.7210
_exptl_absorpt_correction_type multi-scan
_exptl_absorpt_process_details sadabs
_exptl_crystal_colour red
_exptl_crystal_density_diffrn 2.059
_exptl_crystal_density_method 'not measured'
_exptl_crystal_description sheet
_exptl_crystal_F_000 604
_exptl_crystal_size_max 0.18
_exptl_crystal_size_mid 0.16
_exptl_crystal_size_min 0.12
_refine_diff_density_max 0.664
_refine_diff_density_min -1.097
_refine_diff_density_rms 0.210
_refine_ls_extinction_method none
_refine_ls_goodness_of_fit_ref 1.084
_refine_ls_hydrogen_treatment mixed
_refine_ls_matrix_type full
_refine_ls_number_parameters 162
_refine_ls_number_reflns 1735
_refine_ls_number_restraints 2
_refine_ls_restrained_S_all 1.084
_refine_ls_R_factor_all 0.0577
_refine_ls_R_factor_gt 0.0563
_refine_ls_shift/su_max 0.000
_refine_ls_shift/su_mean 0.000
_refine_ls_structure_factor_coef Fsqd
_refine_ls_weighting_details 'calc w=1/[\s^2^(Fo^2^)+(0.1062P)^2^+0.0571P] where P=(Fo^2^+2Fc^2^)/3'
_refine_ls_weighting_scheme calc
_refine_ls_wR_factor_gt 0.1459
_refine_ls_wR_factor_ref 0.1481
_reflns_number_gt 1642
_reflns_number_total 1735
_reflns_threshold_expression >2sigma(I)
_cod_data_source_file c6dt01363e2.cif
_cod_data_source_block a10929bz
_cod_depositor_comments
;
The following automatic conversions were performed:

'_symmetry_cell_setting' value 'Monoclinic' changed to 'monoclinic'
according to
/usr/data/users/saulius/crontab/automatic-downloads/rss-feeds/RSC/lib/dictionaries/cif_core.dic
dictionary named 'cif_core.dic' version 2.4.2 from 2011-04-26.

Automatic conversion script
Id: cif_fix_values 4268 2015-11-12 08:31:59Z antanas 

 Adding full bibliography for 7039333--7039336.cif.
;
_cod_original_sg_symbol_H-M P2(1)/c
_cod_database_code 7039333

loop_
_symmetry_equiv_pos_as_xyz
'x, y, z'
'-x, y+1/2, -z+1/2'
'-x, -y, -z'
'x, -y-1/2, z-1/2'

loop_
_atom_site_label
_atom_site_type_symbol
_atom_site_fract_x
_atom_site_fract_y
_atom_site_fract_z
_atom_site_U_iso_or_equiv
_atom_site_adp_type
_atom_site_occupancy
_atom_site_symmetry_multiplicity
_atom_site_calc_flag
_atom_site_refinement_flags
Co1 Co -0.01075(4) 0.04856(5) 0.20590(3) 0.0137(3) Uani 1 1 d .
O1 O 0.1618(2) 0.4039(3) 0.3719(2) 0.0223(5) Uani 1 1 d .
O2 O 0.1215(2) 0.0576(3) 0.35392(19) 0.0177(5) Uani 1 1 d .
O4 O 0.0096(3) 0.2594(4) 0.1125(2) 0.0248(6) Uani 1 1 d D
N1 N 0.8626(3) 0.1917(4) 0.2781(2) 0.0166(6) Uani 1 1 d .
N2 N 0.8875(3) 0.3549(4) 0.3385(2) 0.0159(6) Uani 1 1 d .
O3 O 0.2049(2) 0.2050(3) 0.54099(18) 0.0219(5) Uani 1 1 d .
N3 N 0.7202(2) 0.2231(4) 0.3629(2) 0.0164(6) Uani 1 1 d .
P1 P 0.20031(7) 0.21387(10) 0.42363(6) 0.0122(3) Uani 1 1 d .
C1 C 0.3617(3) 0.1904(4) 0.4159(2) 0.0147(6) Uani 1 1 d .
C2 C 0.3793(3) 0.1318(6) 0.3190(3) 0.0338(10) Uani 1 1 d .
H2 H 0.3094 0.0882 0.2632 0.041 Uiso 1 1 calc R
C3 C 0.4977(4) 0.1368(7) 0.3039(3) 0.0324(9) Uani 1 1 d .
H3 H 0.5079 0.0956 0.2388 0.039 Uiso 1 1 calc R
C4 C 0.6014(3) 0.2033(4) 0.3857(3) 0.0158(7) Uani 1 1 d .
C5 C 0.5881(3) 0.2587(6) 0.4832(3) 0.0295(9) Uani 1 1 d .
H5 H 0.6588 0.2995 0.5392 0.035 Uiso 1 1 calc R
C6 C 0.4680(3) 0.2529(6) 0.4971(3) 0.0276(9) Uani 1 1 d .
H6 H 0.4586 0.2922 0.5629 0.033 Uiso 1 1 calc R
C7 C 0.8020(3) 0.3683(4) 0.3880(3) 0.0162(7) Uani 1 1 d .
H7 H 0.7974 0.4647 0.4346 0.019 Uiso 1 1 calc R
C8 C 0.7625(3) 0.1164(4) 0.2948(3) 0.0169(7) Uani 1 1 d .
H8 H 0.7253 0.0050 0.2643 0.020 Uiso 1 1 calc R
H4A H -0.034(4) 0.353(4) 0.110(3) 0.020(10) Uiso 1 1 d D
H4B H 0.071(5) 0.279(11) 0.086(5) 0.08(2) Uiso 1 1 d D

loop_
_atom_site_aniso_label
_atom_site_aniso_U_11
_atom_site_aniso_U_22
_atom_site_aniso_U_33
_atom_site_aniso_U_23
_atom_site_aniso_U_13
_atom_site_aniso_U_12
Co1 0.0092(4) 0.0129(4) 0.0161(4) -0.00190(13) -0.0005(2) -0.00053(14)
O1 0.0143(12) 0.0163(11) 0.0325(14) 0.0085(10) 0.0018(10) 0.0038(10)
O2 0.0113(11) 0.0167(12) 0.0212(12) -0.0012(8) -0.0009(9) -0.0033(8)
O4 0.0280(13) 0.0168(12) 0.0331(14) 0.0059(9) 0.0146(11) 0.0050(11)
N1 0.0114(12) 0.0145(14) 0.0216(14) -0.0032(10) 0.0016(10) -0.0008(10)
N2 0.0121(13) 0.0137(13) 0.0192(13) -0.0003(10) 0.0007(10) -0.0003(10)
O3 0.0175(11) 0.0293(13) 0.0165(13) 0.0002(9) 0.0019(9) 0.0012(10)
N3 0.0120(13) 0.0164(14) 0.0197(14) 0.0003(10) 0.0032(10) 0.0011(10)
P1 0.0074(4) 0.0113(5) 0.0150(5) 0.0000(3) -0.0010(3) 0.0002(3)
C1 0.0115(15) 0.0122(15) 0.0172(16) 0.0018(11) -0.0004(12) 0.0026(11)
C2 0.0145(18) 0.055(3) 0.028(2) -0.0200(18) 0.0016(15) -0.0084(17)
C3 0.0224(19) 0.051(3) 0.0249(19) -0.0175(16) 0.0095(15) -0.0090(17)
C4 0.0101(14) 0.0164(16) 0.0199(17) 0.0028(11) 0.0030(12) 0.0002(11)
C5 0.0108(16) 0.050(2) 0.023(2) -0.0135(16) -0.0026(14) -0.0069(16)
C6 0.0130(17) 0.052(2) 0.0168(19) -0.0132(15) 0.0033(14) -0.0030(16)
C7 0.0124(15) 0.0153(16) 0.0180(16) 0.0003(11) 0.0005(12) -0.0008(12)
C8 0.0117(14) 0.0116(15) 0.0260(17) -0.0040(12) 0.0038(12) -0.0022(11)

loop_
_atom_type_symbol
_atom_type_description
_atom_type_scat_dispersion_real
_atom_type_scat_dispersion_imag
_atom_type_scat_source
C C 0.0033 0.0016 'International Tables Vol C Tables 4.2.6.8 and 6.1.1.4'
H H 0.0000 0.0000 'International Tables Vol C Tables 4.2.6.8 and 6.1.1.4'
N N 0.0061 0.0033 'International Tables Vol C Tables 4.2.6.8 and 6.1.1.4'
O O 0.0106 0.0060 'International Tables Vol C Tables 4.2.6.8 and 6.1.1.4'
P P 0.1023 0.0942 'International Tables Vol C Tables 4.2.6.8 and 6.1.1.4'
Co Co 0.3494 0.9721 'International Tables Vol C Tables 4.2.6.8 and 6.1.1.4'

loop_
_geom_angle_atom_site_label_1
_geom_angle_atom_site_label_2
_geom_angle_atom_site_label_3
_geom_angle
_geom_angle_site_symmetry_1
_geom_angle_site_symmetry_3
O1 Co1 O4 109.24(12) 2_545 .
O1 Co1 O2 139.01(10) 2_545 .
O4 Co1 O2 111.58(11) . .
O1 Co1 N2 91.16(12) 2_545 2_645
O4 Co1 N2 97.83(12) . 2_645
O2 Co1 N2 86.90(11) . 2_645
O1 Co1 N1 85.44(12) 2_545 1_455
O4 Co1 N1 96.01(11) . 1_455
O2 Co1 N1 86.86(11) . 1_455
N2 Co1 N1 166.10(11) 2_645 1_455
P1 O1 Co1 141.37(15) . 2
P1 O2 Co1 133.90(13) . .
Co1 O4 H4A 118(3) . .
Co1 O4 H4B 128(5) . .
H4A O4 H4B 112(6) . .
C8 N1 N2 106.8(3) . .
C8 N1 Co1 124.1(2) . 1_655
N2 N1 Co1 127.2(2) . 1_655
C7 N2 N1 107.1(3) . .
C7 N2 Co1 134.4(2) . 2_655
N1 N2 Co1 115.6(2) . 2_655
C7 N3 C8 105.1(3) . .
C7 N3 C4 127.5(3) . .
C8 N3 C4 126.5(3) . .
O3 P1 O1 113.50(15) . .
O3 P1 O2 113.56(14) . .
O1 P1 O2 111.80(14) . .
O3 P1 C1 108.76(14) . .
O1 P1 C1 101.74(14) . .
O2 P1 C1 106.50(14) . .
C6 C1 C2 117.6(3) . .
C6 C1 P1 122.6(2) . .
C2 C1 P1 119.2(2) . .
C3 C2 C1 121.4(3) . .
C3 C2 H2 119.3 . .
C1 C2 H2 119.3 . .
C2 C3 C4 119.7(3) . .
C2 C3 H3 120.2 . .
C4 C3 H3 120.2 . .
C5 C4 C3 120.6(3) . .
C5 C4 N3 121.5(3) . .
C3 C4 N3 117.8(3) . .
C4 C5 C6 119.1(3) . .
C4 C5 H5 120.5 . .
C6 C5 H5 120.5 . .
C1 C6 C5 121.7(3) . .
C1 C6 H6 119.2 . .
C5 C6 H6 119.2 . .
N2 C7 N3 110.7(3) . .
N2 C7 H7 124.6 . .
N3 C7 H7 124.6 . .
N1 C8 N3 110.3(3) . .
N1 C8 H8 124.8 . .
N3 C8 H8 124.8 . .

loop_
_geom_bond_atom_site_label_1
_geom_bond_atom_site_label_2
_geom_bond_distance
_geom_bond_site_symmetry_2
Co1 O1 1.951(2) 2_545
Co1 O4 1.992(3) .
Co1 O2 2.012(3) .
Co1 N2 2.137(3) 2_645
Co1 N1 2.156(3) 1_455
O1 P1 1.523(3) .
O1 Co1 1.951(2) 2
O2 P1 1.530(2) .
O4 H4A 0.820(19) .
O4 H4B 0.85(2) .
N1 C8 1.300(4) .
N1 N2 1.389(4) .
N1 Co1 2.156(3) 1_655
N2 C7 1.290(4) .
N2 Co1 2.137(3) 2_655
O3 P1 1.501(3) .
N3 C7 1.350(4) .
N3 C8 1.351(4) .
N3 C4 1.427(4) .
P1 C1 1.810(3) .
C1 C6 1.381(5) .
C1 C2 1.389(5) .
C2 C3 1.370(5) .
C2 H2 0.9300 .
C3 C4 1.377(5) .
C3 H3 0.9300 .
C4 C5 1.370(5) .
C5 C6 1.383(5) .
C5 H5 0.9300 .
C6 H6 0.9300 .
C7 H7 0.9300 .
C8 H8 0.9300 .

loop_
_geom_hbond_atom_site_label_D
_geom_hbond_atom_site_label_H
_geom_hbond_atom_site_label_A
_geom_hbond_distance_DH
_geom_hbond_distance_HA
_geom_hbond_distance_DA
_geom_hbond_angle_DHA
_geom_hbond_site_symmetry_A
O4 H4B O3 0.85(2) 1.74(2) 2.591(4) 173(7) 4_565
O4 H4A O2 0.820(19) 1.89(2) 2.690(4) 164(4) 2

loop_
_geom_torsion_atom_site_label_1
_geom_torsion_atom_site_label_2
_geom_torsion_atom_site_label_3
_geom_torsion_atom_site_label_4
_geom_torsion
_geom_torsion_site_symmetry_1
_geom_torsion_site_symmetry_4
O1 Co1 O2 P1 -149.47(16) 2_545 .
O4 Co1 O2 P1 25.1(2) . .
N2 Co1 O2 P1 122.3(2) 2_645 .
N1 Co1 O2 P1 -70.1(2) 1_455 .
C8 N1 N2 C7 0.2(3) . .
Co1 N1 N2 C7 -164.6(2) 1_655 .
C8 N1 N2 Co1 -163.2(2) . 2_655
Co1 N1 N2 Co1 32.0(3) 1_655 2_655
Co1 O1 P1 O3 -89.0(3) 2 .
Co1 O1 P1 O2 41.0(3) 2 .
Co1 O1 P1 C1 154.3(2) 2 .
Co1 O2 P1 O3 135.39(19) . .
Co1 O2 P1 O1 5.4(2) . .
Co1 O2 P1 C1 -104.9(2) . .
O3 P1 C1 C6 -31.0(3) . .
O1 P1 C1 C6 89.0(3) . .
O2 P1 C1 C6 -153.7(3) . .
O3 P1 C1 C2 158.3(3) . .
O1 P1 C1 C2 -81.6(3) . .
O2 P1 C1 C2 35.6(3) . .
C6 C1 C2 C3 -0.5(7) . .
P1 C1 C2 C3 170.7(4) . .
C1 C2 C3 C4 -0.8(7) . .
C2 C3 C4 C5 2.1(7) . .
C2 C3 C4 N3 -174.0(4) . .
C7 N3 C4 C5 -40.7(5) . .
C8 N3 C4 C5 152.2(4) . .
C7 N3 C4 C3 135.4(4) . .
C8 N3 C4 C3 -31.7(5) . .
C3 C4 C5 C6 -2.2(6) . .
N3 C4 C5 C6 173.8(4) . .
C2 C1 C6 C5 0.4(6) . .
P1 C1 C6 C5 -170.4(3) . .
C4 C5 C6 C1 0.9(7) . .
N1 N2 C7 N3 -0.7(3) . .
Co1 N2 C7 N3 158.2(2) 2_655 .
C8 N3 C7 N2 0.9(4) . .
C4 N3 C7 N2 -168.4(3) . .
N2 N1 C8 N3 0.3(3) . .
Co1 N1 C8 N3 165.7(2) 1_655 .
C7 N3 C8 N1 -0.7(4) . .
C4 N3 C8 N1 168.7(3) . .
